data_7125696
loop_
_publ_author_name
'Canaj, Angelos B.'
'Dey, Sourav'
'C\'espedes, Oscar'
'Wilson, Claire'
'Rajaraman, Gopalan'
'Murrie, Mark'

_publ_section_title
;
 There is nothing wrong with being soft: using sulfur ligands to increase
 axiality in a Dy(iii) single-ion magnet.
;
_journal_issue 10
_journal_name_full 'Chemical communications (Cambridge, England)'
_journal_page_first 1533
_journal_page_last 1536
_journal_paper_doi 10.1039/c9cc07292f
_journal_volume 56
_journal_year 2020
_chemical_formula_moiety 'C37 H54 Dy N5 O S4, 0.5(C4 H8 O)'
_chemical_formula_sum 'C39 H58 Dy N5 O1.5 S4'
_chemical_formula_weight 911.64
_space_group_crystal_system monoclinic
_space_group_IT_number 14
_space_group_name_Hall '-P 2ybc'
_space_group_name_H-M_alt 'P 1 21/c 1'
_atom_sites_solution_hydrogens geom
_audit_creation_date 2019-09-02
_audit_creation_method
;
Olex2 1.2
(compiled 2018.05.29 svn.r3508 for OlexSys, GUI svn.r5506)
;
_audit_update_record
;
2019-09-02 deposited with the CCDC.	2019-12-23 downloaded from the CCDC.
;
_cell_angle_alpha 90
_cell_angle_beta 111.107(2)
_cell_angle_gamma 90
_cell_formula_units_Z 4
_cell_length_a 16.4260(8)
_cell_length_b 14.4027(7)
_cell_length_c 20.5958(9)
_cell_measurement_reflns_used 9799
_cell_measurement_temperature 150
_cell_measurement_theta_max 27.456
_cell_measurement_theta_min 2.857
_cell_volume 4545.6(4)
_computing_cell_refinement 'SAINT V8.37A (Bruker-AXS, 2016)'
_computing_data_collection 'APEX3 Ver. 2016.9-0 (Bruker-AXS, 2016)'
_computing_data_reduction 'APEX3 Ver. 2016.9-0 (Bruker-AXS, 2016)'
_computing_molecular_graphics 'Olex2 (Dolomanov et al., 2009)'
_computing_publication_material 'Olex2 (Dolomanov et al., 2009)'
_computing_structure_refinement 'XL (Sheldrick, 2008)'
_computing_structure_solution 'SHELXT 2014/4 (Sheldrick, 2014)'
_diffrn_ambient_temperature 150
_diffrn_detector 'charge integrating pixel array detector'
_diffrn_detector_area_resol_mean 7.4074
_diffrn_detector_type 'Bruker PHOTON II'
_diffrn_measured_fraction_theta_full 0.993
_diffrn_measured_fraction_theta_max 0.993
_diffrn_measurement_device 'four-circle diffractometer'
_diffrn_measurement_device_type 'Bruker D8 VENTURE'
_diffrn_measurement_method '\f and \w scans'
_diffrn_radiation_collimation 'focusing mirrors'
_diffrn_radiation_monochromator 'multilayer mirror optics'
_diffrn_radiation_type MoK\a
_diffrn_radiation_wavelength 0.71073
_diffrn_reflns_av_R_equivalents 0.0235
_diffrn_reflns_av_unetI/netI 0.0195
_diffrn_reflns_Laue_measured_fraction_full 0.993
_diffrn_reflns_Laue_measured_fraction_max 0.993
_diffrn_reflns_limit_h_max 21
_diffrn_reflns_limit_h_min -19
_diffrn_reflns_limit_k_max 18
_diffrn_reflns_limit_k_min -18
_diffrn_reflns_limit_l_max 26
_diffrn_reflns_limit_l_min -26
_diffrn_reflns_number 47454
_diffrn_reflns_point_group_measured_fraction_full 0.993
_diffrn_reflns_point_group_measured_fraction_max 0.993
_diffrn_reflns_theta_full 25.242
_diffrn_reflns_theta_max 27.489
_diffrn_reflns_theta_min 3.021
_diffrn_source 'microfocus sealed tube'
_diffrn_source_type 'INCOATEC I\ms 3.0'
_diffrn_standards_number 0
_exptl_absorpt_coefficient_mu 1.862
_exptl_absorpt_correction_T_max 0.7456
_exptl_absorpt_correction_T_min 0.6505
_exptl_absorpt_correction_type multi-scan
_exptl_absorpt_process_details
'SADABS-2016/2 (Bruker,2016/2) was used for absorption correction. wR2(int) was 0.0660 before and 0.0366 after correction. The Ratio of minimum to maximum transmission is 0.8725. The \l/2 correction factor is Not present.'
_exptl_crystal_colour colourless
_exptl_crystal_colour_primary colourless
_exptl_crystal_density_diffrn 1.332
_exptl_crystal_description prism
_exptl_crystal_F_000 1876
_exptl_crystal_size_max 0.13
_exptl_crystal_size_mid 0.066
_exptl_crystal_size_min 0.034
_refine_diff_density_max 0.852
_refine_diff_density_min -0.449
_refine_diff_density_rms 0.074
_refine_ls_extinction_method none
_refine_ls_goodness_of_fit_ref 1.042
_refine_ls_hydrogen_treatment constr
_refine_ls_matrix_type full
_refine_ls_number_parameters 506
_refine_ls_number_reflns 10374
_refine_ls_number_restraints 17
_refine_ls_restrained_S_all 1.048
_refine_ls_R_factor_all 0.0267
_refine_ls_R_factor_gt 0.0231
_refine_ls_shift/su_max 0.019
_refine_ls_shift/su_mean 0.000
_refine_ls_structure_factor_coef Fsqd
_refine_ls_weighting_details 'w=1/[\s^2^(Fo^2^)+(0.0336P)^2^+4.7737P] where P=(Fo^2^+2Fc^2^)/3'
_refine_ls_weighting_scheme calc
_refine_ls_wR_factor_gt 0.0634
_refine_ls_wR_factor_ref 0.0665
_reflns_Friedel_coverage 0.000
_reflns_number_gt 9508
_reflns_number_total 10374
_reflns_threshold_expression 'I > 2\s(I)'
_cod_data_source_file c9cc07292f2.cif
_cod_data_source_block 1
_cod_depositor_comments 'Adding full bibliography for 7125696.cif.'
_cod_original_formula_sum 'C39 H58 Dy N5 O1.50 S4'
_cod_database_code 7125696
_shelx_shelxl_version_number 2018/3
_shelx_space_group_comment
;
The symmetry employed for this shelxl refinement is uniquely defined
by the following loop, which should always be used as a source of
symmetry information in preference to the above space-group names.
They are only intended as comments.
;
_shelx_estimated_absorpt_t_max 0.939
_shelx_estimated_absorpt_t_min 0.794
_olex2_refinement_description
;
1. Fixed Uiso
 At 1.2 times of:
  All C(H) groups, All C(H,H) groups, All C(H,H,H,H) groups
 At 1.5 times of:
  All C(H,H,H) groups
2. Restrained distances
 C24-C25A = C26-C24 = C24-C26A = C27-C24 = C25-C24 = C24-C27A
 1.51 with sigma of 0.02
 C3S-C4S = C5S-C4S = C1S-C5S = C8S-C7S = C8S-C4S = C3S-C4S
 1.51 with sigma of 0.02
 O6S-C3S = O6S-C7S = C3S-O2S = C1S-O2S
 1.44 with sigma of 0.02
 C7S-C3S
 2.4 with sigma of 0.02
3. Others
 Sof(C25)=Sof(H25A)=Sof(H25B)=Sof(H25C)=Sof(C26)=Sof(H26A)=Sof(H26B)=Sof(H26C)=
 Sof(C27)=Sof(H27A)=Sof(H27B)=Sof(H27C)=1-FVAR(1)
 Sof(C25A)=Sof(H25D)=Sof(H25E)=Sof(H25F)=Sof(C26A)=Sof(H26D)=Sof(H26E)=
 Sof(H26F)=Sof(C27A)=Sof(H27D)=Sof(H27E)=Sof(H27F)=FVAR(1)
 Fixed Sof: C1S(0.25) H1SA(0.25) H1SB(0.25) O6S(0.25) O2S(0.25) C3S(0.5)
 H3SC(0.25) H3SD(0.25) H3SA(0.25) H3SB(0.25) C4S(0.5) H4SA(0.25) H4SB(0.25)
 H4SC(0.25) H4SD(0.25) C5S(0.25) H5SA(0.25) H5SB(0.25) C7S(0.25) H7SA(0.25)
 H7SB(0.25) C8S(0.25) H8SA(0.25) H8SB(0.25)
4.a Secondary CH2 refined with riding coordinates:
 C6(H6A,H6B), C7(H7A,H7B), C13(H13A,H13B), C2C(H2CA,H2CB), C4C(H4CA,H4CB),
 C7C(H7CA,H7CB), C9C(H9CA,H9CB), C1S(H1SA,H1SB), C3S(H3SC,H3SD), C3S(H3SA,H3SB),
  C4S(H4SA,H4SB), C4S(H4SC,H4SD), C5S(H5SA,H5SB), C7S(H7SA,H7SB), C8S(H8SA,H8SB)
4.b Aromatic/amide H refined with riding coordinates:
 C1(H1), C2(H2), C3(H3), C4(H4), C9(H9), C10(H10), C11(H11), C12(H12),
 C15(H15), C17(H17)
4.c Idealised Me refined as rotating group:
 C21(H21A,H21B,H21C), C22(H22A,H22B,H22C), C23(H23A,H23B,H23C), C25(H25A,H25B,
 H25C), C26(H26A,H26B,H26C), C27(H27A,H27B,H27C), C25A(H25D,H25E,H25F),
 C26A(H26D,H26E,H26F), C27A(H27D,H27E,H27F), C3C(H3CA,H3CB,H3CC), C5C(H5CA,H5CB,
 H5CC), C8C(H8CA,H8CB,H8CC), C10C(H10A,H10B,H10C)
;
_olex2_submission_special_instructions 'No special instructions were received'

loop_
_space_group_symop_operation_xyz
'x, y, z'
'-x, y+1/2, -z+1/2'
'-x, -y, -z'
'x, -y-1/2, z-1/2'

loop_
_atom_site_label
_atom_site_type_symbol
_atom_site_fract_x
_atom_site_fract_y
_atom_site_fract_z
_atom_site_U_iso_or_equiv
_atom_site_adp_type
_atom_site_occupancy
_atom_site_site_symmetry_order
_atom_site_calc_flag
_atom_site_refinement_flags_posn
_atom_site_refinement_flags_occupancy
_atom_site_disorder_assembly
_atom_site_disorder_group
Dy1 Dy 0.40226(2) 0.72645(2) 0.64661(2) 0.02030(4) Uani 1 1 d . . . .
O1 O 0.26691(10) 0.70050(11) 0.63053(8) 0.0281(3) Uani 1 1 d . . . .
N1 N 0.40829(12) 0.66179(12) 0.76301(9) 0.0236(4) Uani 1 1 d . . . .
N2 N 0.37135(12) 0.84659(12) 0.72716(10) 0.0248(4) Uani 1 1 d . . . .
N3 N 0.36043(12) 0.88575(13) 0.59413(10) 0.0267(4) Uani 1 1 d . . . .
C1 C 0.32988(18) 0.90329(17) 0.52569(13) 0.0371(5) Uani 1 1 d . . . .
H1 H 0.321152 0.852585 0.494410 0.044 Uiso 1 1 calc R . . .
C2 C 0.3105(2) 0.9915(2) 0.49851(15) 0.0478(7) Uani 1 1 d . . . .
H2 H 0.288054 1.001003 0.449581 0.057 Uiso 1 1 calc R . . .
C3 C 0.3242(2) 1.06562(18) 0.54343(15) 0.0460(7) Uani 1 1 d . . . .
H3 H 0.312328 1.127187 0.526021 0.055 Uiso 1 1 calc R . . .
C4 C 0.35553(17) 1.04901(16) 0.61410(14) 0.0361(5) Uani 1 1 d . . . .
H4 H 0.365135 1.098927 0.646154 0.043 Uiso 1 1 calc R . . .
C5 C 0.37272(15) 0.95854(15) 0.63763(12) 0.0271(4) Uani 1 1 d . . . .
C6 C 0.40843(15) 0.93516(15) 0.71386(12) 0.0275(4) Uani 1 1 d . . . .
H6A H 0.472765 0.929954 0.729902 0.033 Uiso 1 1 calc R . . .
H6B H 0.394026 0.985648 0.740531 0.033 Uiso 1 1 calc R . . .
C7 C 0.41435(16) 0.82223(16) 0.80133(12) 0.0292(5) Uani 1 1 d . . . .
H7A H 0.385153 0.855911 0.828774 0.035 Uiso 1 1 calc R . . .
H7B H 0.475852 0.843169 0.817442 0.035 Uiso 1 1 calc R . . .
C8 C 0.41230(15) 0.71987(15) 0.81504(12) 0.0270(5) Uani 1 1 d . . . .
C9 C 0.4209(2) 0.68877(19) 0.88077(14) 0.0397(6) Uani 1 1 d . . . .
H9 H 0.422981 0.731703 0.916358 0.048 Uiso 1 1 calc R . . .
C10 C 0.4263(2) 0.5945(2) 0.89392(15) 0.0445(6) Uani 1 1 d . . . .
H10 H 0.434608 0.571743 0.939170 0.053 Uiso 1 1 calc R . . .
C11 C 0.41942(17) 0.53372(17) 0.84027(14) 0.0357(5) Uani 1 1 d . . . .
H11 H 0.421117 0.468485 0.847457 0.043 Uiso 1 1 calc R . . .
C12 C 0.41006(14) 0.57003(15) 0.77618(12) 0.0269(4) Uani 1 1 d . . . .
H12 H 0.404547 0.528131 0.739209 0.032 Uiso 1 1 calc R . . .
C13 C 0.27564(15) 0.85935(16) 0.70962(14) 0.0327(5) Uani 1 1 d . . . .
H13A H 0.249846 0.882016 0.661086 0.039 Uiso 1 1 calc R . . .
H13B H 0.266873 0.908317 0.740195 0.039 Uiso 1 1 calc R . . .
C14 C 0.22645(16) 0.77395(16) 0.71653(14) 0.0313(5) Uani 1 1 d . . . .
C15 C 0.18187(17) 0.77377(18) 0.76237(15) 0.0357(6) Uani 1 1 d . . . .
H15 H 0.188096 0.825100 0.792746 0.043 Uiso 1 1 calc R . . .
C16 C 0.12846(16) 0.7004(2) 0.76484(14) 0.0355(5) Uani 1 1 d . . . .
C17 C 0.12029(15) 0.62817(18) 0.71789(13) 0.0337(5) Uani 1 1 d . . . .
H17 H 0.083136 0.577816 0.718325 0.040 Uiso 1 1 calc R . . .
C18 C 0.16275(14) 0.62461(17) 0.67038(12) 0.0299(5) Uani 1 1 d . . . .
C19 C 0.22005(14) 0.69873(17) 0.67128(12) 0.0280(4) Uani 1 1 d . . . .
C20 C 0.14713(16) 0.54421(18) 0.61826(14) 0.0354(5) Uani 1 1 d . . . .
C21 C 0.23031(18) 0.48786(19) 0.63168(17) 0.0454(7) Uani 1 1 d . . . .
H21A H 0.275542 0.527871 0.625996 0.068 Uiso 1 1 calc GR . . .
H21B H 0.218242 0.436337 0.598458 0.068 Uiso 1 1 calc GR . . .
H21C H 0.250561 0.463184 0.679202 0.068 Uiso 1 1 calc GR . . .
C22 C 0.07619(19) 0.4772(2) 0.62239(17) 0.0478(7) Uani 1 1 d . . . .
H22A H 0.094569 0.449991 0.669067 0.072 Uiso 1 1 calc GR . . .
H22B H 0.067330 0.427754 0.587861 0.072 Uiso 1 1 calc GR . . .
H22C H 0.021464 0.511326 0.612866 0.072 Uiso 1 1 calc GR . . .
C23 C 0.1162(2) 0.5835(2) 0.54370(15) 0.0481(7) Uani 1 1 d . . . .
H23A H 0.060204 0.615250 0.533418 0.072 Uiso 1 1 calc GR . . .
H23B H 0.109268 0.532618 0.510551 0.072 Uiso 1 1 calc GR . . .
H23C H 0.159584 0.627683 0.539720 0.072 Uiso 1 1 calc GR . . .
C24 C 0.08117(17) 0.6995(2) 0.81679(15) 0.0414(6) Uani 1 1 d D . . .
C25 C 0.1451(5) 0.6924(10) 0.8888(4) 0.080(3) Uani 0.572(10) 1 d D P A 2
H25A H 0.185069 0.640667 0.891857 0.119 Uiso 0.572(10) 1 calc GR P A 2
H25B H 0.114155 0.681488 0.920875 0.119 Uiso 0.572(10) 1 calc GR P A 2
H25C H 0.178372 0.750331 0.901411 0.119 Uiso 0.572(10) 1 calc GR P A 2
C26 C 0.0241(6) 0.7839(6) 0.8060(5) 0.077(3) Uani 0.572(10) 1 d D P A 2
H26A H 0.060326 0.839883 0.814319 0.116 Uiso 0.572(10) 1 calc GR P A 2
H26B H -0.007128 0.782358 0.838542 0.116 Uiso 0.572(10) 1 calc GR P A 2
H26C H -0.018079 0.784475 0.758137 0.116 Uiso 0.572(10) 1 calc GR P A 2
C27 C 0.0184(6) 0.6126(7) 0.8048(4) 0.078(3) Uani 0.572(10) 1 d D P A 2
H27A H -0.026197 0.615546 0.757930 0.118 Uiso 0.572(10) 1 calc GR P A 2
H27B H -0.009896 0.613105 0.839342 0.118 Uiso 0.572(10) 1 calc GR P A 2
H27C H 0.052373 0.555393 0.809662 0.118 Uiso 0.572(10) 1 calc GR P A 2
C25A C 0.0941(8) 0.7961(8) 0.8592(6) 0.077(4) Uani 0.428(10) 1 d D P A 1
H25D H 0.156119 0.804790 0.886989 0.115 Uiso 0.428(10) 1 calc GR P A 1
H25E H 0.060548 0.794377 0.890009 0.115 Uiso 0.428(10) 1 calc GR P A 1
H25F H 0.073610 0.847638 0.826263 0.115 Uiso 0.428(10) 1 calc GR P A 1
C26A C -0.0133(5) 0.6950(12) 0.7793(6) 0.085(5) Uani 0.428(10) 1 d D P A 1
H26D H -0.032380 0.750080 0.749768 0.128 Uiso 0.428(10) 1 calc GR P A 1
H26E H -0.043090 0.692851 0.812816 0.128 Uiso 0.428(10) 1 calc GR P A 1
H26F H -0.027579 0.639092 0.750255 0.128 Uiso 0.428(10) 1 calc GR P A 1
C27A C 0.1239(13) 0.6285(14) 0.8710(8) 0.117(8) Uani 0.428(10) 1 d D P A 1
H27D H 0.124218 0.568501 0.848590 0.176 Uiso 0.428(10) 1 calc GR P A 1
H27E H 0.091473 0.622674 0.902502 0.176 Uiso 0.428(10) 1 calc GR P A 1
H27F H 0.183988 0.647515 0.897487 0.176 Uiso 0.428(10) 1 calc GR P A 1
S1C S 0.45984(4) 0.55003(4) 0.62312(3) 0.02626(11) Uani 1 1 d . . . .
S2C S 0.34467(4) 0.66297(4) 0.50584(3) 0.02896(12) Uani 1 1 d . . . .
S3C S 0.54768(4) 0.78857(4) 0.60395(3) 0.02628(11) Uani 1 1 d . . . .
S4C S 0.57246(4) 0.74395(5) 0.74876(3) 0.03015(12) Uani 1 1 d . . . .
N1C N 0.38275(13) 0.48571(13) 0.49408(10) 0.0286(4) Uani 1 1 d . . . .
N2C N 0.70431(13) 0.76443(14) 0.70456(11) 0.0303(4) Uani 1 1 d . . . .
C1C C 0.39408(15) 0.55880(15) 0.53634(11) 0.0246(4) Uani 1 1 d . . . .
C2C C 0.32405(18) 0.49047(18) 0.42045(12) 0.0372(6) Uani 1 1 d . . . .
H2CA H 0.342150 0.442906 0.393663 0.045 Uiso 1 1 calc R . . .
H2CB H 0.330422 0.552070 0.401480 0.045 Uiso 1 1 calc R . . .
C3C C 0.2292(2) 0.4754(2) 0.41021(15) 0.0485(7) Uani 1 1 d . . . .
H3CA H 0.193264 0.483617 0.360957 0.073 Uiso 1 1 calc GR . . .
H3CB H 0.211431 0.520416 0.438235 0.073 Uiso 1 1 calc GR . . .
H3CC H 0.221365 0.412282 0.424813 0.073 Uiso 1 1 calc GR . . .
C4C C 0.42540(18) 0.39615(16) 0.51872(13) 0.0334(5) Uani 1 1 d . . . .
H4CA H 0.482928 0.407475 0.555641 0.040 Uiso 1 1 calc R . . .
H4CB H 0.435633 0.364348 0.479734 0.040 Uiso 1 1 calc R . . .
C5C C 0.3723(2) 0.33313(18) 0.54711(16) 0.0432(6) Uani 1 1 d . . . .
H5CA H 0.315355 0.321276 0.510746 0.065 Uiso 1 1 calc GR . . .
H5CB H 0.363912 0.363111 0.586954 0.065 Uiso 1 1 calc GR . . .
H5CC H 0.403274 0.274217 0.561988 0.065 Uiso 1 1 calc GR . . .
C6C C 0.61757(15) 0.76626(14) 0.68681(12) 0.0250(4) Uani 1 1 d . . . .
C7C C 0.74763(18) 0.7845(2) 0.65485(15) 0.0406(6) Uani 1 1 d . . . .
H7CA H 0.704508 0.779678 0.606824 0.049 Uiso 1 1 calc R . . .
H7CB H 0.793741 0.737629 0.660256 0.049 Uiso 1 1 calc R . . .
C8C C 0.7878(2) 0.8803(2) 0.66592(17) 0.0482(7) Uani 1 1 d . . . .
H8CA H 0.814754 0.891935 0.631288 0.072 Uiso 1 1 calc GR . . .
H8CB H 0.832318 0.884359 0.712744 0.072 Uiso 1 1 calc GR . . .
H8CC H 0.742343 0.926778 0.660902 0.072 Uiso 1 1 calc GR . . .
C9C C 0.76257(17) 0.73648(19) 0.77425(14) 0.0358(5) Uani 1 1 d . . . .
H9CA H 0.737465 0.756985 0.808943 0.043 Uiso 1 1 calc R . . .
H9CB H 0.819719 0.767582 0.785196 0.043 Uiso 1 1 calc R . . .
C10C C 0.7760(2) 0.6325(2) 0.77966(18) 0.0492(7) Uani 1 1 d . . . .
H10A H 0.803186 0.612316 0.746756 0.074 Uiso 1 1 calc GR . . .
H10B H 0.719521 0.601467 0.768607 0.074 Uiso 1 1 calc GR . . .
H10C H 0.814061 0.616255 0.827110 0.074 Uiso 1 1 calc GR . . .
C1S C -0.0174(10) 0.8227(12) 0.5935(9) 0.064(4) Uiso 0.25 1 d D P B 1
H1SA H -0.029787 0.878918 0.616024 0.077 Uiso 0.25 1 calc R P B 1
H1SB H 0.020403 0.781100 0.630281 0.077 Uiso 0.25 1 calc R P B 1
O6S O -0.1373(8) 0.7807(7) 0.5456(5) 0.059(3) Uiso 0.25 1 d D P B 2
O2S O -0.0993(17) 0.775(2) 0.5539(10) 0.186(12) Uiso 0.25 1 d D P B 1
C3S C -0.1291(8) 0.7786(8) 0.4798(6) 0.106(4) Uiso 0.5 1 d D P . .
H3SC H -0.176942 0.814815 0.446005 0.127 Uiso 0.25 1 calc R P B 2
H3SD H -0.133491 0.713713 0.462913 0.127 Uiso 0.25 1 calc R P B 2
H3SA H -0.178959 0.821147 0.458578 0.127 Uiso 0.25 1 calc R P B 1
H3SB H -0.140994 0.716739 0.457300 0.127 Uiso 0.25 1 calc R P B 1
C4S C -0.0456(7) 0.8175(9) 0.4847(6) 0.111(4) Uiso 0.5 1 d D P B .
H4SA H -0.059954 0.871985 0.453307 0.133 Uiso 0.25 1 calc R P C 1
H4SB H -0.019389 0.771094 0.462595 0.133 Uiso 0.25 1 calc R P C 1
H4SC H -0.052689 0.874447 0.456296 0.133 Uiso 0.25 1 calc R P D 2
H4SD H -0.009548 0.771986 0.471005 0.133 Uiso 0.25 1 calc R P D 2
C5S C 0.0255(12) 0.8478(16) 0.5472(9) 0.090(6) Uiso 0.25 1 d D P B 1
H5SA H 0.080049 0.812475 0.555652 0.108 Uiso 0.25 1 calc R P B 1
H5SB H 0.036914 0.915329 0.547338 0.108 Uiso 0.25 1 calc R P B 1
C7S C -0.0529(11) 0.7709(14) 0.5957(8) 0.085(5) Uiso 0.25 1 d D P B 2
H7SA H -0.030128 0.706967 0.597152 0.102 Uiso 0.25 1 calc R P B 2
H7SB H -0.049950 0.789625 0.642720 0.102 Uiso 0.25 1 calc R P B 2
C8S C -0.0068(15) 0.8392(16) 0.5649(9) 0.098(6) Uiso 0.25 1 d D P B 2
H8SA H 0.057095 0.829223 0.584012 0.117 Uiso 0.25 1 calc R P B 2
H8SB H -0.019465 0.903932 0.574361 0.117 Uiso 0.25 1 calc R P B 2

loop_
_atom_site_aniso_label
_atom_site_aniso_U_11
_atom_site_aniso_U_22
_atom_site_aniso_U_33
_atom_site_aniso_U_23
_atom_site_aniso_U_13
_atom_site_aniso_U_12
Dy1 0.02366(6) 0.01539(5) 0.02294(6) -0.00289(3) 0.00970(4) 0.00010(3)
O1 0.0263(8) 0.0262(8) 0.0337(8) -0.0043(7) 0.0130(7) -0.0018(6)
N1 0.0249(9) 0.0203(8) 0.0280(9) -0.0024(7) 0.0124(7) -0.0016(7)
N2 0.0277(9) 0.0183(8) 0.0308(9) -0.0052(7) 0.0136(8) -0.0026(7)
N3 0.0285(9) 0.0202(8) 0.0304(9) -0.0002(7) 0.0095(8) 0.0030(7)
C1 0.0483(15) 0.0258(11) 0.0324(12) 0.0012(9) 0.0089(11) 0.0086(10)
C2 0.067(2) 0.0347(14) 0.0365(14) 0.0075(11) 0.0119(13) 0.0138(13)
C3 0.0614(18) 0.0234(12) 0.0495(16) 0.0078(11) 0.0155(14) 0.0097(12)
C4 0.0418(14) 0.0198(11) 0.0449(14) -0.0014(10) 0.0132(11) 0.0031(10)
C5 0.0262(10) 0.0207(10) 0.0345(11) -0.0023(8) 0.0111(9) 0.0000(8)
C6 0.0312(11) 0.0173(9) 0.0333(11) -0.0043(8) 0.0106(9) -0.0018(8)
C7 0.0409(13) 0.0233(11) 0.0278(11) -0.0066(8) 0.0177(10) -0.0028(9)
C8 0.0297(11) 0.0249(11) 0.0307(11) -0.0030(8) 0.0161(9) -0.0019(8)
C9 0.0593(17) 0.0348(13) 0.0363(13) -0.0045(10) 0.0309(13) -0.0063(12)
C10 0.0650(18) 0.0412(15) 0.0395(14) 0.0069(11) 0.0337(13) -0.0024(13)
C11 0.0406(13) 0.0257(11) 0.0475(14) 0.0058(10) 0.0239(12) -0.0005(10)
C12 0.0263(11) 0.0205(10) 0.0371(12) -0.0014(8) 0.0152(9) -0.0011(8)
C13 0.0321(12) 0.0238(11) 0.0482(14) -0.0079(10) 0.0215(11) 0.0017(9)
C14 0.0257(11) 0.0289(12) 0.0414(13) -0.0054(9) 0.0148(10) 0.0005(9)
C15 0.0285(12) 0.0389(14) 0.0430(14) -0.0081(10) 0.0171(11) 0.0023(10)
C16 0.0229(11) 0.0470(14) 0.0389(13) 0.0007(11) 0.0139(10) 0.0044(10)
C17 0.0226(11) 0.0372(13) 0.0406(13) 0.0010(10) 0.0105(10) -0.0032(9)
C18 0.0208(10) 0.0318(12) 0.0346(12) -0.0023(9) 0.0071(9) -0.0023(9)
C19 0.0224(10) 0.0293(11) 0.0320(11) -0.0019(9) 0.0093(9) 0.0012(9)
C20 0.0279(12) 0.0337(12) 0.0415(13) -0.0083(10) 0.0089(10) -0.0079(10)
C21 0.0389(14) 0.0324(13) 0.0635(18) -0.0149(13) 0.0168(13) -0.0076(11)
C22 0.0390(15) 0.0461(16) 0.0549(17) -0.0118(13) 0.0128(13) -0.0176(12)
C23 0.0466(16) 0.0539(17) 0.0391(14) -0.0117(13) 0.0097(12) -0.0122(13)
C24 0.0292(13) 0.0573(17) 0.0430(14) 0.0007(13) 0.0194(11) 0.0021(12)
C25 0.046(4) 0.147(10) 0.044(4) 0.009(5) 0.015(3) -0.013(5)
C26 0.078(6) 0.081(5) 0.104(7) 0.019(5) 0.068(6) 0.034(5)
C27 0.071(5) 0.105(7) 0.087(5) -0.033(5) 0.061(5) -0.046(5)
C25A 0.089(9) 0.080(7) 0.093(8) -0.030(6) 0.071(8) -0.014(6)
C26A 0.032(4) 0.151(15) 0.080(7) -0.010(8) 0.029(4) -0.005(6)
C27A 0.153(16) 0.160(16) 0.071(8) 0.063(10) 0.080(10) 0.097(14)
S1C 0.0353(3) 0.0189(2) 0.0237(2) -0.00279(19) 0.0094(2) 0.0042(2)
S2C 0.0392(3) 0.0199(2) 0.0247(2) -0.00010(19) 0.0079(2) 0.0016(2)
S3C 0.0299(3) 0.0251(2) 0.0253(2) -0.0021(2) 0.0117(2) 0.0002(2)
S4C 0.0272(3) 0.0400(3) 0.0247(3) -0.0006(2) 0.0112(2) -0.0011(2)
N1C 0.0417(11) 0.0219(9) 0.0249(9) -0.0046(7) 0.0155(8) -0.0022(8)
N2C 0.0253(10) 0.0367(11) 0.0308(10) -0.0022(8) 0.0124(8) -0.0039(8)
C1C 0.0321(11) 0.0192(9) 0.0249(10) -0.0019(8) 0.0131(9) -0.0021(8)
C2C 0.0534(16) 0.0345(13) 0.0234(11) -0.0091(9) 0.0133(11) -0.0043(11)
C3C 0.0509(17) 0.0459(16) 0.0403(14) -0.0083(12) 0.0062(13) -0.0048(13)
C4C 0.0491(14) 0.0206(10) 0.0347(12) -0.0076(9) 0.0200(11) 0.0016(10)
C5C 0.0539(16) 0.0246(12) 0.0505(15) 0.0032(11) 0.0179(13) -0.0040(11)
C6C 0.0289(11) 0.0192(10) 0.0287(11) -0.0053(8) 0.0126(9) -0.0014(8)
C7C 0.0309(13) 0.0595(18) 0.0363(13) -0.0025(12) 0.0182(11) -0.0030(11)
C8C 0.0439(15) 0.0513(17) 0.0546(17) 0.0209(14) 0.0239(13) 0.0060(13)
C9C 0.0268(12) 0.0424(14) 0.0354(13) 0.0012(10) 0.0079(10) -0.0036(10)
C10C 0.0404(15) 0.0462(16) 0.0615(18) 0.0091(14) 0.0188(14) 0.0057(13)

loop_
_atom_type_symbol
_atom_type_description
_atom_type_scat_dispersion_real
_atom_type_scat_dispersion_imag
_atom_type_scat_source
C C 0.0033 0.0016 'International Tables Vol C Tables 4.2.6.8 and 6.1.1.4'
H H 0.0000 0.0000 'International Tables Vol C Tables 4.2.6.8 and 6.1.1.4'
Dy Dy -0.1892 4.4098 'International Tables Vol C Tables 4.2.6.8 and 6.1.1.4'
N N 0.0061 0.0033 'International Tables Vol C Tables 4.2.6.8 and 6.1.1.4'
O O 0.0106 0.0060 'International Tables Vol C Tables 4.2.6.8 and 6.1.1.4'
S S 0.1246 0.1234 'International Tables Vol C Tables 4.2.6.8 and 6.1.1.4'

loop_
_geom_angle_atom_site_label_1
_geom_angle_atom_site_label_2
_geom_angle_atom_site_label_3
_geom_angle
O1 Dy1 N1 76.67(6)
O1 Dy1 N2 77.52(6)
O1 Dy1 N3 89.15(6)
O1 Dy1 S1C 102.04(4)
O1 Dy1 S2C 80.94(4)
O1 Dy1 S3C 154.39(5)
O1 Dy1 S4C 144.43(5)
N1 Dy1 N2 65.64(6)
N1 Dy1 S1C 85.98(4)
N1 Dy1 S2C 136.60(4)
N1 Dy1 S3C 128.94(4)
N1 Dy1 S4C 68.90(4)
N2 Dy1 S1C 151.11(4)
N2 Dy1 S2C 143.14(4)
N2 Dy1 S3C 110.83(4)
N2 Dy1 S4C 80.37(4)
N3 Dy1 N1 130.51(6)
N3 Dy1 N2 65.04(6)
N3 Dy1 S1C 143.51(4)
N3 Dy1 S2C 85.22(4)
N3 Dy1 S3C 73.91(4)
N3 Dy1 S4C 106.26(5)
S1C Dy1 S2C 62.960(16)
S1C Dy1 S3C 82.240(16)
S1C Dy1 S4C 84.570(18)
S2C Dy1 S3C 78.667(17)
S4C Dy1 S2C 131.143(18)
S4C Dy1 S3C 60.638(16)
C19 O1 Dy1 134.88(14)
C8 N1 Dy1 119.93(14)
C8 N1 C12 117.34(19)
C12 N1 Dy1 122.70(14)
C6 N2 Dy1 105.69(12)
C6 N2 C13 108.46(17)
C7 N2 Dy1 112.07(13)
C7 N2 C6 108.71(17)
C7 N2 C13 110.47(18)
C13 N2 Dy1 111.24(13)
C1 N3 Dy1 124.29(15)
C1 N3 C5 117.6(2)
C5 N3 Dy1 118.07(15)
N3 C1 H1 118.5
N3 C1 C2 123.1(2)
C2 C1 H1 118.5
C1 C2 H2 120.5
C3 C2 C1 118.9(3)
C3 C2 H2 120.5
C2 C3 H3 120.5
C2 C3 C4 118.9(2)
C4 C3 H3 120.5
C3 C4 H4 120.5
C3 C4 C5 119.0(2)
C5 C4 H4 120.5
N3 C5 C4 122.5(2)
N3 C5 C6 115.41(19)
C4 C5 C6 122.0(2)
N2 C6 C5 110.76(18)
N2 C6 H6A 109.5
N2 C6 H6B 109.5
C5 C6 H6A 109.5
C5 C6 H6B 109.5
H6A C6 H6B 108.1
N2 C7 H7A 109.0
N2 C7 H7B 109.0
N2 C7 C8 113.12(18)
H7A C7 H7B 107.8
C8 C7 H7A 109.0
C8 C7 H7B 109.0
N1 C8 C7 117.32(19)
N1 C8 C9 122.5(2)
C9 C8 C7 120.0(2)
C8 C9 H9 120.4
C10 C9 C8 119.1(2)
C10 C9 H9 120.4
C9 C10 H10 120.5
C11 C10 C9 119.0(2)
C11 C10 H10 120.5
C10 C11 H11 120.8
C12 C11 C10 118.4(2)
C12 C11 H11 120.8
N1 C12 C11 123.6(2)
N1 C12 H12 118.2
C11 C12 H12 118.2
N2 C13 H13A 108.4
N2 C13 H13B 108.4
N2 C13 C14 115.52(19)
H13A C13 H13B 107.5
C14 C13 H13A 108.4
C14 C13 H13B 108.4
C15 C14 C13 119.9(2)
C15 C14 C19 121.1(2)
C19 C14 C13 118.7(2)
C14 C15 H15 119.2
C16 C15 C14 121.5(2)
C16 C15 H15 119.2
C15 C16 C17 116.6(2)
C15 C16 C24 121.3(2)
C17 C16 C24 122.1(2)
C16 C17 H17 117.7
C18 C17 C16 124.6(2)
C18 C17 H17 117.7
C17 C18 C19 117.5(2)
C17 C18 C20 121.3(2)
C19 C18 C20 121.3(2)
O1 C19 C14 118.8(2)
O1 C19 C18 122.6(2)
C14 C19 C18 118.6(2)
C18 C20 C22 111.9(2)
C18 C20 C23 109.4(2)
C21 C20 C18 111.2(2)
C21 C20 C22 107.6(2)
C21 C20 C23 109.1(2)
C22 C20 C23 107.5(2)
C20 C21 H21A 109.5
C20 C21 H21B 109.5
C20 C21 H21C 109.5
H21A C21 H21B 109.5
H21A C21 H21C 109.5
H21B C21 H21C 109.5
C20 C22 H22A 109.5
C20 C22 H22B 109.5
C20 C22 H22C 109.5
H22A C22 H22B 109.5
H22A C22 H22C 109.5
H22B C22 H22C 109.5
C20 C23 H23A 109.5
C20 C23 H23B 109.5
C20 C23 H23C 109.5
H23A C23 H23B 109.5
H23A C23 H23C 109.5
H23B C23 H23C 109.5
C16 C24 C27 111.3(3)
C16 C24 C25A 111.6(4)
C25 C24 C16 110.2(4)
C25 C24 C26 112.5(7)
C25 C24 C27 106.8(6)
C26 C24 C16 109.6(3)
C26 C24 C27 106.3(5)
C26A C24 C16 109.9(4)
C26A C24 C25A 103.4(7)
C26A C24 C27A 119.2(11)
C27A C24 C16 108.0(5)
C27A C24 C25A 104.6(9)
C24 C25 H25A 109.5
C24 C25 H25B 109.5
C24 C25 H25C 109.5
H25A C25 H25B 109.5
H25A C25 H25C 109.5
H25B C25 H25C 109.5
C24 C26 H26A 109.5
C24 C26 H26B 109.5
C24 C26 H26C 109.5
H26A C26 H26B 109.5
H26A C26 H26C 109.5
H26B C26 H26C 109.5
C24 C27 H27A 109.5
C24 C27 H27B 109.5
C24 C27 H27C 109.5
H27A C27 H27B 109.5
H27A C27 H27C 109.5
H27B C27 H27C 109.5
C24 C25A H25D 109.5
C24 C25A H25E 109.5
C24 C25A H25F 109.5
H25D C25A H25E 109.5
H25D C25A H25F 109.5
H25E C25A H25F 109.5
C24 C26A H26D 109.5
C24 C26A H26E 109.5
C24 C26A H26F 109.5
H26D C26A H26E 109.5
H26D C26A H26F 109.5
H26E C26A H26F 109.5
C24 C27A H27D 109.5
C24 C27A H27E 109.5
C24 C27A H27F 109.5
H27D C27A H27E 109.5
H27D C27A H27F 109.5
H27E C27A H27F 109.5
C1C S1C Dy1 89.33(7)
C1C S2C Dy1 88.18(7)
C6C S3C Dy1 88.31(8)
C6C S4C Dy1 92.24(8)
C1C N1C C2C 121.3(2)
C1C N1C C4C 122.01(19)
C4C N1C C2C 116.71(18)
C6C N2C C7C 122.7(2)
C6C N2C C9C 121.9(2)
C9C N2C C7C 115.2(2)
S2C C1C S1C 118.69(12)
N1C C1C S1C 120.32(17)
N1C C1C S2C 120.99(17)
N1C C2C H2CA 108.9
N1C C2C H2CB 108.9
N1C C2C C3C 113.3(2)
H2CA C2C H2CB 107.7
C3C C2C H2CA 108.9
C3C C2C H2CB 108.9
C2C C3C H3CA 109.5
C2C C3C H3CB 109.5
C2C C3C H3CC 109.5
H3CA C3C H3CB 109.5
H3CA C3C H3CC 109.5
H3CB C3C H3CC 109.5
N1C C4C H4CA 109.0
N1C C4C H4CB 109.0
N1C C4C C5C 113.0(2)
H4CA C4C H4CB 107.8
C5C C4C H4CA 109.0
C5C C4C H4CB 109.0
C4C C5C H5CA 109.5
C4C C5C H5CB 109.5
C4C C5C H5CC 109.5
H5CA C5C H5CB 109.5
H5CA C5C H5CC 109.5
H5CB C5C H5CC 109.5
S3C C6C S4C 117.49(13)
N2C C6C S3C 122.89(18)
N2C C6C S4C 119.62(18)
N2C C7C H7CA 109.3
N2C C7C H7CB 109.3
N2C C7C C8C 111.6(2)
H7CA C7C H7CB 108.0
C8C C7C H7CA 109.3
C8C C7C H7CB 109.3
C7C C8C H8CA 109.5
C7C C8C H8CB 109.5
C7C C8C H8CC 109.5
H8CA C8C H8CB 109.5
H8CA C8C H8CC 109.5
H8CB C8C H8CC 109.5
N2C C9C H9CA 109.3
N2C C9C H9CB 109.3
N2C C9C C10C 111.8(2)
H9CA C9C H9CB 107.9
C10C C9C H9CA 109.3
C10C C9C H9CB 109.3
C9C C10C H10A 109.5
C9C C10C H10B 109.5
C9C C10C H10C 109.5
H10A C10C H10B 109.5
H10A C10C H10C 109.5
H10B C10C H10C 109.5
H1SA C1S H1SB 108.3
O2S C1S H1SA 109.9
O2S C1S H1SB 109.9
C5S C1S H1SA 109.9
C5S C1S H1SB 109.9
C5S C1S O2S 108.8(16)
C7S O6S C3S 107.0(11)
C3S O2S C1S 118.1(19)
O6S C3S H3SC 109.7
O6S C3S H3SD 109.7
O6S C3S C4S 109.8(10)
O2S C3S H3SA 113.7
O2S C3S H3SB 113.8
O2S C3S C4S 89.3(13)
H3SC C3S H3SD 108.2
H3SA C3S H3SB 111.0
C4S C3S H3SC 109.7
C4S C3S H3SD 109.7
C4S C3S H3SA 113.8
C4S C3S H3SB 113.8
C3S C4S H4SA 105.3
C3S C4S H4SB 105.3
C3S C4S H4SC 111.9
C3S C4S H4SD 111.9
C3S C4S C5S 127.9(12)
C3S C4S C8S 99.5(12)
H4SA C4S H4SB 106.0
H4SC C4S H4SD 109.6
C5S C4S H4SA 105.3
C5S C4S H4SB 105.3
C8S C4S H4SC 111.9
C8S C4S H4SD 111.9
C1S C5S C4S 94.7(13)
C1S C5S H5SA 112.8
C1S C5S H5SB 112.8
C4S C5S H5SA 112.8
C4S C5S H5SB 112.8
H5SA C5S H5SB 110.2
O6S C7S H7SA 112.2
O6S C7S H7SB 112.2
O6S C7S C8S 97.9(13)
H7SA C7S H7SB 109.8
C8S C7S H7SA 112.2
C8S C7S H7SB 112.2
C4S C8S H8SA 111.0
C4S C8S H8SB 111.0
C7S C8S C4S 103.7(14)
C7S C8S H8SA 111.0
C7S C8S H8SB 111.0
H8SA C8S H8SB 109.0

loop_
_geom_bond_atom_site_label_1
_geom_bond_atom_site_label_2
_geom_bond_distance
Dy1 O1 2.1591(16)
Dy1 N1 2.5403(18)
Dy1 N2 2.5711(17)
Dy1 N3 2.5237(18)
Dy1 S1C 2.8133(5)
Dy1 S2C 2.8567(6)
Dy1 S3C 2.9647(6)
Dy1 S4C 2.8407(6)
O1 C19 1.328(3)
N1 C8 1.342(3)
N1 C12 1.347(3)
N2 C6 1.481(3)
N2 C7 1.476(3)
N2 C13 1.492(3)
N3 C1 1.339(3)
N3 C5 1.346(3)
C1 H1 0.9500
C1 C2 1.379(4)
C2 H2 0.9500
C2 C3 1.377(4)
C3 H3 0.9500
C3 C4 1.379(4)
C4 H4 0.9500
C4 C5 1.383(3)
C5 C6 1.503(3)
C6 H6A 0.9900
C6 H6B 0.9900
C7 H7A 0.9900
C7 H7B 0.9900
C7 C8 1.504(3)
C8 C9 1.384(3)
C9 H9 0.9500
C9 C10 1.381(4)
C10 H10 0.9500
C10 C11 1.382(4)
C11 H11 0.9500
C11 C12 1.376(3)
C12 H12 0.9500
C13 H13A 0.9900
C13 H13B 0.9900
C13 C14 1.506(3)
C14 C15 1.387(4)
C14 C19 1.408(3)
C15 H15 0.9500
C15 C16 1.386(4)
C16 C17 1.393(4)
C16 C24 1.532(3)
C17 H17 0.9500
C17 C18 1.392(3)
C18 C19 1.419(3)
C18 C20 1.536(3)
C20 C21 1.526(4)
C20 C22 1.538(4)
C20 C23 1.541(4)
C21 H21A 0.9800
C21 H21B 0.9800
C21 H21C 0.9800
C22 H22A 0.9800
C22 H22B 0.9800
C22 H22C 0.9800
C23 H23A 0.9800
C23 H23B 0.9800
C23 H23C 0.9800
C24 C25 1.481(8)
C24 C26 1.502(7)
C24 C27 1.583(7)
C24 C25A 1.616(9)
C24 C26A 1.464(8)
C24 C27A 1.490(11)
C25 H25A 0.9800
C25 H25B 0.9800
C25 H25C 0.9800
C26 H26A 0.9800
C26 H26B 0.9800
C26 H26C 0.9800
C27 H27A 0.9800
C27 H27B 0.9800
C27 H27C 0.9800
C25A H25D 0.9800
C25A H25E 0.9800
C25A H25F 0.9800
C26A H26D 0.9800
C26A H26E 0.9800
C26A H26F 0.9800
C27A H27D 0.9800
C27A H27E 0.9800
C27A H27F 0.9800
S1C C1C 1.728(2)
S2C C1C 1.714(2)
S3C C6C 1.710(2)
S4C C6C 1.721(2)
N1C C1C 1.335(3)
N1C C2C 1.477(3)
N1C C4C 1.468(3)
N2C C6C 1.338(3)
N2C C7C 1.471(3)
N2C C9C 1.466(3)
C2C H2CA 0.9900
C2C H2CB 0.9900
C2C C3C 1.511(4)
C3C H3CA 0.9800
C3C H3CB 0.9800
C3C H3CC 0.9800
C4C H4CA 0.9900
C4C H4CB 0.9900
C4C C5C 1.515(4)
C5C H5CA 0.9800
C5C H5CB 0.9800
C5C H5CC 0.9800
C7C H7CA 0.9900
C7C H7CB 0.9900
C7C C8C 1.512(4)
C8C H8CA 0.9800
C8C H8CB 0.9800
C8C H8CC 0.9800
C9C H9CA 0.9900
C9C H9CB 0.9900
C9C C10C 1.512(4)
C10C H10A 0.9800
C10C H10B 0.9800
C10C H10C 0.9800
C1S H1SA 0.9900
C1S H1SB 0.9900
C1S O2S 1.467(17)
C1S C5S 1.422(16)
O6S C3S 1.411(13)
O6S C7S 1.406(16)
O2S C3S 1.426(17)
C3S H3SC 0.9900
C3S H3SD 0.9900
C3S H3SA 0.9900
C3S H3SB 0.9900
C3S C4S 1.450(11)
C4S H4SA 0.9900
C4S H4SB 0.9900
C4S H4SC 0.9900
C4S H4SD 0.9900
C4S C5S 1.460(15)
C4S C8S 1.574(16)
C5S H5SA 0.9900
C5S H5SB 0.9900
C7S H7SA 0.9900
C7S H7SB 0.9900
C7S C8S 1.512(17)
C8S H8SA 0.9900
C8S H8SB 0.9900
